data_7204975
loop_
_publ_author_name
'Linder, Michael R.'
'Frey, Wolfgang U.'
'Podlech, Joachim'

_publ_contact_author ' Joachim Podlech'
_publ_section_title
;
 Diazoketones as precursors in \^I&#x00B2;-lactam synthesis. New
 insights into the mechanism of the photochemically induced Staudinger
 reaction
;
_journal_issue 20
_journal_name_full 'Journal of the Chemical Society, Perkin Transactions 1'
_journal_page_first 2566
_journal_paper_doi 10.1039/b105748k
_journal_year 2001
_chemical_formula_sum 'C26 H25 Cl N2 O3'
_chemical_formula_weight 448.93
_chemical_melting_point 398.5(5)
_chemical_name_systematic
; 
(3S,4R,1'S)-1-Benzyl-3-[1-(benzyloxycarbonylamino)ethyl]-4-
(4-chlorphenyl)-azetidin-2-one
;
_space_group_IT_number 19
_symmetry_cell_setting orthorhombic
_symmetry_space_group_name_Hall 'P 2ac 2ab'
_symmetry_space_group_name_H-M 'P 21 21 21'
_atom_sites_solution_hydrogens geom
_atom_sites_solution_primary direct
_atom_sites_solution_secondary difmap
_audit_creation_method SHELXL
_cell_angle_alpha 90.00
_cell_angle_beta 90.00
_cell_angle_gamma 90.00
_cell_formula_units_Z 4
_cell_length_a 9.498(2)
_cell_length_b 9.675(2)
_cell_length_c 25.765(4)
_cell_measurement_reflns_used 26
_cell_measurement_temperature 293(2)
_cell_measurement_theta_max 13
_cell_measurement_theta_min 10
_cell_volume 2367.6(8)
_computing_cell_refinement 'Siemens P3/V Data Collection System'
_computing_data_collection 'Siemens P3/V Data Collection System'
_computing_data_reduction 'SHELXTL plus - XDISK'
_computing_molecular_graphics 'SHELXTL -XP'
_computing_structure_refinement 'SHELXL-93 (Sheldrick, 1993)'
_computing_structure_solution 'SHELXS-86 (Sheldrick, 1990)'
_diffrn_ambient_temperature 293(2)
_diffrn_measurement_device 'Nicolet P3'
_diffrn_measurement_method 'Wyckoff - Scan'
_diffrn_radiation_monochromator graphite
_diffrn_radiation_source 'fine-focus sealed tube'
_diffrn_radiation_type MoK\a
_diffrn_radiation_wavelength 0.71073
_diffrn_reflns_av_R_equivalents 0.0000
_diffrn_reflns_av_sigmaI/netI 0.0745
_diffrn_reflns_limit_h_max 12
_diffrn_reflns_limit_h_min 0
_diffrn_reflns_limit_k_max 12
_diffrn_reflns_limit_k_min 0
_diffrn_reflns_limit_l_max 33
_diffrn_reflns_limit_l_min 0
_diffrn_reflns_number 3099
_diffrn_reflns_theta_max 27.49
_diffrn_reflns_theta_min 1.58
_diffrn_standards_interval_count 50
_diffrn_standards_number 3
_exptl_absorpt_coefficient_mu 0.191
_exptl_absorpt_correction_type none
_exptl_crystal_colour colourless
_exptl_crystal_density_diffrn 1.259
_exptl_crystal_description block
_exptl_crystal_F_000 944
_exptl_crystal_size_max 0.5
_exptl_crystal_size_mid 0.4
_exptl_crystal_size_min 0.15
_refine_diff_density_max 0.136
_refine_diff_density_min -0.176
_refine_diff_density_rms 0.033
_refine_ls_abs_structure_details 'Flack H D (1983), Acta Cryst. A39, 876-881'
_refine_ls_abs_structure_Flack 0.72(19)
_refine_ls_extinction_coef 0.0269(17)
_refine_ls_extinction_expression Fc^*^=kFc[1+0.001xFc^2^\l^3^/sin(2\q)]^-1/4^
_refine_ls_extinction_method SHELXL
_refine_ls_goodness_of_fit_all 1.036
_refine_ls_goodness_of_fit_obs 1.262
_refine_ls_matrix_type full
_refine_ls_number_parameters 290
_refine_ls_number_reflns 2504
_refine_ls_number_restraints 0
_refine_ls_restrained_S_all 1.107
_refine_ls_restrained_S_obs 1.262
_refine_ls_R_factor_all 0.1591
_refine_ls_R_factor_obs 0.0598
_refine_ls_shift/esd_max -0.006
_refine_ls_shift/esd_mean 0.001
_refine_ls_structure_factor_coef Fsqd
_refine_ls_weighting_details 'w=1/[\s^2^(Fo^2^)+(0.0449P)^2^+0.3558P] where P=(Fo^2^+2Fc^2^)/3'
_refine_ls_weighting_scheme calc
_refine_ls_wR_factor_all 0.1475
_refine_ls_wR_factor_obs 0.1069
_reflns_number_observed 1413
_reflns_number_total 3099
_reflns_observed_criterion >2sigma(I)
_cod_data_source_file b105748k.txt
_cod_data_source_block s538rm
_cod_depositor_comments
;
The following automatic conversions were performed:

'_chemical_melting_point' value '398 - 399 K' was changed to
'398.5(5)' - the average value was taken and precision was estimated.

Automatic conversion script
Id: cif_fix_values 1569 2011-02-09 13:29:24Z adriana 

The following automatic conversions were performed:

'_refine_ls_weighting_scheme' value 'calc
w=1/[\s^2^(Fo^2^)+(0.0449P)^2^+0.3558P] where P=(Fo^2^+2Fc^2^)/3' was
changed to 'calc'. New tag '_refine_ls_weighting_details' was
created. The value of the new tag was set to
'w=1/[\s^2^(Fo^2^)+(0.0449P)^2^+0.3558P] where P=(Fo^2^+2Fc^2^)/3'.

Automatic conversion script
Id: cif_fix_values 3143 2015-03-26 13:38:13Z robertas 
;
_cod_original_sg_symbol_H-M P2(1)2(1)2(1)
_cod_database_code 7204975

loop_
_symmetry_equiv_pos_as_xyz
'x, y, z'
'-x+1/2, -y, z+1/2'
'-x, y+1/2, -z+1/2'
'x+1/2, -y+1/2, -z'

loop_
_atom_site_aniso_label
_atom_site_aniso_U_11
_atom_site_aniso_U_22
_atom_site_aniso_U_33
_atom_site_aniso_U_23
_atom_site_aniso_U_13
_atom_site_aniso_U_12
Cl1 0.1035(13) 0.203(2) 0.0959(12) -0.0086(14) 0.0248(11) -0.014(2)
N1 0.053(2) 0.058(3) 0.096(3) -0.003(3) -0.006(3) -0.006(3)
O1 0.078(2) 0.053(2) 0.098(3) 0.001(2) 0.010(2) -0.003(2)
C1 0.050(3) 0.052(3) 0.086(4) -0.008(3) 0.004(3) 0.013(3)
N2 0.036(2) 0.051(2) 0.070(3) 0.003(2) -0.007(2) 0.007(2)
O2 0.050(2) 0.055(2) 0.075(2) 0.005(2) -0.005(2) 0.005(2)
C2 0.044(2) 0.048(3) 0.062(3) 0.001(3) 0.002(2) 0.007(2)
O3 0.054(2) 0.048(2) 0.090(2) 0.011(2) -0.021(2) -0.006(2)
C3 0.057(3) 0.051(3) 0.071(3) -0.006(3) -0.005(3) 0.008(3)
C4 0.038(2) 0.047(3) 0.066(3) 0.004(3) -0.001(2) 0.009(2)
C5 0.078(4) 0.060(3) 0.075(3) 0.009(3) -0.010(3) 0.008(3)
C6 0.046(3) 0.059(3) 0.054(3) -0.006(3) -0.004(3) 0.003(3)
C7 0.078(4) 0.044(3) 0.087(4) 0.011(3) -0.020(3) -0.005(3)
C8 0.054(3) 0.053(3) 0.080(4) 0.010(3) 0.007(3) 0.009(3)
C9 0.063(4) 0.083(5) 0.129(6) 0.012(5) 0.001(4) 0.013(3)
C10 0.103(6) 0.104(6) 0.112(6) 0.020(5) 0.044(5) 0.018(5)
C11 0.112(5) 0.117(6) 0.092(5) 0.013(4) 0.012(5) 0.025(6)
C12 0.082(4) 0.130(6) 0.088(5) 0.012(5) -0.004(4) 0.013(5)
C13 0.064(3) 0.098(4) 0.063(3) 0.014(3) 0.000(3) 0.019(3)
C14 0.068(3) 0.075(4) 0.106(5) -0.016(4) -0.022(3) -0.004(3)
C15 0.050(3) 0.075(4) 0.052(3) -0.003(3) -0.008(3) 0.001(3)
C16 0.092(5) 0.106(5) 0.072(4) 0.005(4) -0.001(3) 0.007(5)
C17 0.154(8) 0.115(7) 0.139(8) 0.011(6) -0.072(7) 0.017(8)
C18 0.100(8) 0.147(10) 0.227(15) -0.097(10) -0.083(9) 0.043(9)
C19 0.054(4) 0.232(13) 0.141(8) -0.114(9) 0.002(5) -0.005(8)
C20 0.070(4) 0.135(6) 0.073(4) -0.002(4) 0.007(3) -0.021(5)
C21 0.060(3) 0.066(3) 0.062(3) -0.010(3) -0.004(3) 0.006(3)
C22 0.102(4) 0.075(4) 0.079(4) -0.008(4) 0.012(4) 0.010(4)
C23 0.099(5) 0.093(6) 0.085(4) -0.023(4) 0.016(4) 0.010(4)
C24 0.075(4) 0.112(6) 0.069(4) -0.014(4) 0.000(3) -0.009(4)
C25 0.096(4) 0.093(5) 0.073(4) 0.007(4) -0.004(4) -0.013(4)
C26 0.082(4) 0.060(4) 0.075(4) -0.001(3) -0.008(3) -0.001(3)

loop_
_atom_site_label
_atom_site_type_symbol
_atom_site_fract_x
_atom_site_fract_y
_atom_site_fract_z
_atom_site_U_iso_or_equiv
_atom_site_thermal_displace_type
_atom_site_occupancy
_atom_site_calc_flag
_atom_site_refinement_flags
_atom_site_disorder_group
Cl1 Cl 0.1075(2) 0.9201(3) 0.77893(7) 0.1341(9) Uani 1 d . .
N1 N 0.5785(4) 1.0977(5) 0.5915(2) 0.0690(12) Uani 1 d . .
O1 O 0.5784(4) 1.2334(4) 0.51617(14) 0.0764(11) Uani 1 d . .
C1 C 0.5359(5) 1.1432(6) 0.5443(2) 0.0627(14) Uani 1 d . .
N2 N 0.3324(4) 0.8174(4) 0.50424(14) 0.0527(10) Uani 1 d . .
H2 H 0.2430(4) 0.8223(4) 0.49936(14) 0.063 Uiso 1 calc R .
O2 O 0.5131(3) 0.6766(3) 0.52846(12) 0.0600(9) Uani 1 d . .
C2 C 0.4196(5) 1.0326(5) 0.5417(2) 0.0511(11) Uani 1 d . .
H2A H 0.3267(5) 1.0735(5) 0.5479(2) 0.061 Uiso 1 calc R .
O3 O 0.2876(3) 0.6005(4) 0.52705(13) 0.0637(10) Uani 1 d . .
C3 C 0.4852(5) 0.9776(5) 0.5933(2) 0.0599(13) Uani 1 d . .
H3 H 0.5382(5) 0.8922(5) 0.5871(2) 0.072 Uiso 1 calc R .
C4 C 0.4168(4) 0.9389(4) 0.4948(2) 0.0501(12) Uani 1 d . .
H4 H 0.5135(4) 0.9091(4) 0.4875(2) 0.060 Uiso 1 calc R .
C5 C 0.3622(5) 1.0153(5) 0.4477(2) 0.071(2) Uani 1 d . .
H5A H 0.3613(5) 0.9541(5) 0.4184(2) 0.107 Uiso 1 calc R .
H5B H 0.4222(5) 1.0927(5) 0.4405(2) 0.107 Uiso 1 calc R .
H5C H 0.2683(5) 1.0474(5) 0.4544(2) 0.107 Uiso 1 calc R .
C6 C 0.3876(5) 0.6967(5) 0.5204(2) 0.0530(12) Uani 1 d . .
C7 C 0.3345(6) 0.4661(5) 0.5449(2) 0.0700(15) Uani 1 d . .
H7A H 0.4221(6) 0.4427(5) 0.5276(2) 0.084 Uiso 1 calc R .
H7B H 0.2650(6) 0.3971(5) 0.5353(2) 0.084 Uiso 1 calc R .
C8 C 0.3563(5) 0.4618(5) 0.6018(2) 0.0625(14) Uani 1 d . .
C9 C 0.2451(6) 0.4555(7) 0.6370(3) 0.092(2) Uani 1 d . .
H9 H 0.1528(6) 0.4550(7) 0.6250(3) 0.110 Uiso 1 calc R .
C10 C 0.2723(9) 0.4499(8) 0.6900(3) 0.106(2) Uani 1 d . .
H10 H 0.1982(9) 0.4430(8) 0.7135(3) 0.128 Uiso 1 calc R .
C11 C 0.4057(9) 0.4544(8) 0.7073(3) 0.107(2) Uani 1 d . .
H11 H 0.4230(9) 0.4536(8) 0.7428(3) 0.128 Uiso 1 calc R .
C12 C 0.5125(7) 0.4599(8) 0.6745(2) 0.100(2) Uani 1 d . .
H12 H 0.6042(7) 0.4603(8) 0.6871(2) 0.120 Uiso 1 calc R .
C13 C 0.4896(6) 0.4651(6) 0.6221(2) 0.075(2) Uani 1 d . .
H13 H 0.5662(6) 0.4710(6) 0.5997(2) 0.090 Uiso 1 calc R .
C14 C 0.6964(6) 1.1345(6) 0.6249(2) 0.083(2) Uani 1 d . .
H14A H 0.6623(6) 1.1473(6) 0.6601(2) 0.100 Uiso 1 calc R .
H14B H 0.7358(6) 1.2216(6) 0.6133(2) 0.100 Uiso 1 calc R .
C15 C 0.8097(5) 1.0271(6) 0.6250(2) 0.0590(13) Uani 1 d . .
C16 C 0.7948(7) 0.9113(8) 0.6551(2) 0.090(2) Uani 1 d . .
H16 H 0.7180(7) 0.9034(8) 0.6773(2) 0.108 Uiso 1 calc R .
C17 C 0.8911(11) 0.8082(10) 0.6528(4) 0.136(3) Uani 1 d . .
H17 H 0.8783(11) 0.7296(10) 0.6731(4) 0.163 Uiso 1 calc R .
C18 C 1.0031(12) 0.8169(13) 0.6224(5) 0.158(6) Uani 1 d . .
H18 H 1.0677(12) 0.7447(13) 0.6211(5) 0.189 Uiso 1 calc R .
C19 C 1.0234(9) 0.9326(14) 0.5928(4) 0.142(5) Uani 1 d . .
H19 H 1.1039(9) 0.9412(14) 0.5725(4) 0.171 Uiso 1 calc R .
C20 C 0.9230(7) 1.0376(8) 0.5932(2) 0.092(2) Uani 1 d . .
H20 H 0.9335(7) 1.1143(8) 0.5719(2) 0.111 Uiso 1 calc R .
C21 C 0.3950(5) 0.9640(6) 0.6407(2) 0.0627(14) Uani 1 d . .
C22 C 0.3240(7) 1.0770(6) 0.6616(2) 0.085(2) Uani 1 d . .
H22 H 0.3355(7) 1.1634(6) 0.6463(2) 0.102 Uiso 1 calc R .
C23 C 0.2380(7) 1.0647(8) 0.7038(2) 0.092(2) Uani 1 d . .
H23 H 0.1931(7) 1.1421(8) 0.7175(2) 0.111 Uiso 1 calc R .
C24 C 0.2191(6) 0.9397(9) 0.7255(2) 0.085(2) Uani 1 d . .
C25 C 0.2878(7) 0.8258(8) 0.7068(2) 0.087(2) Uani 1 d . .
H25 H 0.2758(7) 0.7403(8) 0.7227(2) 0.105 Uiso 1 calc R .
C26 C 0.3745(6) 0.8382(6) 0.6645(2) 0.072(2) Uani 1 d . .
H26 H 0.4201(6) 0.7603(6) 0.6516(2) 0.087 Uiso 1 calc R .

loop_
_atom_type_symbol
_atom_type_description
_atom_type_scat_dispersion_real
_atom_type_scat_dispersion_imag
_atom_type_scat_source
C C 0.0033 0.0016 'International Tables Vol C Tables 4.2.6.8 and 6.1.1.4'
H H 0.0000 0.0000 'International Tables Vol C Tables 4.2.6.8 and 6.1.1.4'
N N 0.0061 0.0033 'International Tables Vol C Tables 4.2.6.8 and 6.1.1.4'
O O 0.0106 0.0060 'International Tables Vol C Tables 4.2.6.8 and 6.1.1.4'
Cl Cl 0.1484 0.1585 'International Tables Vol C Tables 4.2.6.8 and 6.1.1.4'

loop_
_geom_angle_atom_site_label_1
_geom_angle_atom_site_label_2
_geom_angle_atom_site_label_3
_geom_angle
_geom_angle_site_symmetry_1
_geom_angle_site_symmetry_3
_geom_angle_publ_flag
C1 N1 C14 132.9(5) . . ?
C1 N1 C3 96.1(4) . . ?
C14 N1 C3 129.8(5) . . ?
O1 C1 N1 132.5(5) . . ?
O1 C1 C2 135.9(5) . . ?
N1 C1 C2 91.6(4) . . ?
C6 N2 C4 122.9(4) . . ?
C6 N2 H2 118.6(3) . . ?
C4 N2 H2 118.6(2) . . ?
C4 C2 C1 117.6(4) . . ?
C4 C2 C3 118.9(4) . . ?
C1 C2 C3 85.0(4) . . ?
C4 C2 H2A 111.0(2) . . ?
C1 C2 H2A 111.0(2) . . ?
C3 C2 H2A 111.0(2) . . ?
C6 O3 C7 116.4(4) . . ?
N1 C3 C21 116.3(4) . . ?
N1 C3 C2 86.7(4) . . ?
C21 C3 C2 119.7(4) . . ?
N1 C3 H3 110.7(2) . . ?
C21 C3 H3 110.7(3) . . ?
C2 C3 H3 110.7(2) . . ?
N2 C4 C2 111.3(4) . . ?
N2 C4 C5 110.0(4) . . ?
C2 C4 C5 110.8(4) . . ?
N2 C4 H4 108.2(2) . . ?
C2 C4 H4 108.2(2) . . ?
C5 C4 H4 108.2(3) . . ?
C4 C5 H5A 109.5(3) . . ?
C4 C5 H5B 109.5(3) . . ?
H5A C5 H5B 109.5 . . ?
C4 C5 H5C 109.5(3) . . ?
H5A C5 H5C 109.5 . . ?
H5B C5 H5C 109.5 . . ?
O2 C6 O3 123.9(5) . . ?
O2 C6 N2 124.7(5) . . ?
O3 C6 N2 111.4(4) . . ?
O3 C7 C8 112.5(5) . . ?
O3 C7 H7A 109.1(3) . . ?
C8 C7 H7A 109.1(3) . . ?
O3 C7 H7B 109.1(2) . . ?
C8 C7 H7B 109.1(3) . . ?
H7A C7 H7B 107.8 . . ?
C13 C8 C9 117.0(5) . . ?
C13 C8 C7 120.4(5) . . ?
C9 C8 C7 122.6(5) . . ?
C10 C9 C8 120.0(6) . . ?
C10 C9 H9 120.0(4) . . ?
C8 C9 H9 120.0(3) . . ?
C11 C10 C9 120.0(6) . . ?
C11 C10 H10 120.0(5) . . ?
C9 C10 H10 120.0(4) . . ?
C12 C11 C10 120.8(7) . . ?
C12 C11 H11 119.6(4) . . ?
C10 C11 H11 119.6(5) . . ?
C11 C12 C13 120.7(6) . . ?
C11 C12 H12 119.7(4) . . ?
C13 C12 H12 119.7(4) . . ?
C8 C13 C12 121.5(5) . . ?
C8 C13 H13 119.2(3) . . ?
C12 C13 H13 119.2(4) . . ?
N1 C14 C15 112.6(4) . . ?
N1 C14 H14A 109.1(3) . . ?
C15 C14 H14A 109.1(3) . . ?
N1 C14 H14B 109.1(3) . . ?
C15 C14 H14B 109.1(3) . . ?
H14A C14 H14B 107.8 . . ?
C20 C15 C16 119.0(6) . . ?
C20 C15 C14 121.2(6) . . ?
C16 C15 C14 119.7(5) . . ?
C17 C16 C15 120.5(7) . . ?
C17 C16 H16 119.7(6) . . ?
C15 C16 H16 119.7(4) . . ?
C18 C17 C16 121.5(11) . . ?
C18 C17 H17 119.3(8) . . ?
C16 C17 H17 119.3(6) . . ?
C17 C18 C19 119.7(12) . . ?
C17 C18 H18 120.2(8) . . ?
C19 C18 H18 120.2(8) . . ?
C18 C19 C20 119.7(10) . . ?
C18 C19 H19 120.2(8) . . ?
C20 C19 H19 120.2(6) . . ?
C15 C20 C19 119.6(8) . . ?
C15 C20 H20 120.2(4) . . ?
C19 C20 H20 120.2(6) . . ?
C26 C21 C22 117.0(5) . . ?
C26 C21 C3 121.4(5) . . ?
C22 C21 C3 121.6(5) . . ?
C23 C22 C21 121.9(6) . . ?
C23 C22 H22 119.0(4) . . ?
C21 C22 H22 119.0(3) . . ?
C24 C23 C22 119.3(6) . . ?
C24 C23 H23 120.3(4) . . ?
C22 C23 H23 120.3(4) . . ?
C23 C24 C25 120.9(6) . . ?
C23 C24 Cl1 120.4(6) . . ?
C25 C24 Cl1 118.7(6) . . ?
C26 C25 C24 119.7(6) . . ?
C26 C25 H25 120.1(4) . . ?
C24 C25 H25 120.1(4) . . ?
C25 C26 C21 121.1(6) . . ?
C25 C26 H26 119.5(4) . . ?
C21 C26 H26 119.5(3) . . ?

loop_
_geom_bond_atom_site_label_1
_geom_bond_atom_site_label_2
_geom_bond_distance
_geom_bond_site_symmetry_2
_geom_bond_publ_flag
Cl1 C24 1.747(6) . ?
N1 C1 1.355(7) . ?
N1 C14 1.457(6) . ?
N1 C3 1.462(6) . ?
O1 C1 1.204(6) . ?
C1 C2 1.540(7) . ?
N2 C6 1.346(5) . ?
N2 C4 1.444(5) . ?
N2 H2 0.86 . ?
O2 C6 1.226(5) . ?
C2 C4 1.511(6) . ?
C2 C3 1.562(6) . ?
C2 H2A 0.98 . ?
O3 C6 1.341(5) . ?
O3 C7 1.449(6) . ?
C3 C21 1.497(7) . ?
C3 H3 0.98 . ?
C4 C5 1.511(6) . ?
C4 H4 0.98 . ?
C5 H5A 0.96 . ?
C5 H5B 0.96 . ?
C5 H5C 0.96 . ?
C7 C8 1.482(7) . ?
C7 H7A 0.97 . ?
C7 H7B 0.97 . ?
C8 C13 1.370(7) . ?
C8 C9 1.392(7) . ?
C9 C10 1.392(9) . ?
C9 H9 0.93 . ?
C10 C11 1.343(9) . ?
C10 H10 0.93 . ?
C11 C12 1.323(8) . ?
C11 H11 0.93 . ?
C12 C13 1.368(7) . ?
C12 H12 0.93 . ?
C13 H13 0.93 . ?
C14 C15 1.496(7) . ?
C14 H14A 0.97 . ?
C14 H14B 0.97 . ?
C15 C20 1.356(7) . ?
C15 C16 1.370(8) . ?
C16 C17 1.354(10) . ?
C16 H16 0.93 . ?
C17 C18 1.324(13) . ?
C17 H17 0.93 . ?
C18 C19 1.368(14) . ?
C18 H18 0.93 . ?
C19 C20 1.393(12) . ?
C19 H19 0.93 . ?
C20 H20 0.93 . ?
C21 C26 1.377(7) . ?
C21 C22 1.392(7) . ?
C22 C23 1.366(8) . ?
C22 H22 0.93 . ?
C23 C24 1.344(8) . ?
C23 H23 0.93 . ?
C24 C25 1.369(8) . ?
C25 C26 1.371(7) . ?
C25 H25 0.93 . ?
C26 H26 0.93 . ?

loop_
_geom_torsion_atom_site_label_1
_geom_torsion_atom_site_label_2
_geom_torsion_atom_site_label_3
_geom_torsion_atom_site_label_4
_geom_torsion
_geom_torsion_site_symmetry_1
_geom_torsion_site_symmetry_2
_geom_torsion_site_symmetry_3
_geom_torsion_site_symmetry_4
_geom_torsion_publ_flag
C14 N1 C1 O1 -4.2(9) . . . . ?
C3 N1 C1 O1 -172.5(6) . . . . ?
C14 N1 C1 C2 174.1(5) . . . . ?
C3 N1 C1 C2 5.8(4) . . . . ?
O1 C1 C2 C4 52.5(7) . . . . ?
N1 C1 C2 C4 -125.6(4) . . . . ?
O1 C1 C2 C3 172.7(6) . . . . ?
N1 C1 C2 C3 -5.4(3) . . . . ?
C1 N1 C3 C21 -127.4(5) . . . . ?
C14 N1 C3 C21 63.7(7) . . . . ?
C1 N1 C3 C2 -5.7(4) . . . . ?
C14 N1 C3 C2 -174.6(5) . . . . ?
C4 C2 C3 N1 124.0(4) . . . . ?
C1 C2 C3 N1 5.0(3) . . . . ?
C4 C2 C3 C21 -117.5(5) . . . . ?
C1 C2 C3 C21 123.6(5) . . . . ?
C6 N2 C4 C2 -95.1(5) . . . . ?
C6 N2 C4 C5 141.7(4) . . . . ?
C1 C2 C4 N2 162.9(4) . . . . ?
C3 C2 C4 N2 62.6(5) . . . . ?
C1 C2 C4 C5 -74.4(5) . . . . ?
C3 C2 C4 C5 -174.6(4) . . . . ?
C7 O3 C6 O2 0.0(7) . . . . ?
C7 O3 C6 N2 -179.5(4) . . . . ?
C4 N2 C6 O2 -0.4(7) . . . . ?
C4 N2 C6 O3 179.1(3) . . . . ?
C6 O3 C7 C8 81.4(6) . . . . ?
O3 C7 C8 C13 -103.9(6) . . . . ?
O3 C7 C8 C9 75.6(7) . . . . ?
C13 C8 C9 C10 -1.3(10) . . . . ?
C7 C8 C9 C10 179.1(6) . . . . ?
C8 C9 C10 C11 1.8(12) . . . . ?
C9 C10 C11 C12 -2.0(13) . . . . ?
C10 C11 C12 C13 1.8(12) . . . . ?
C9 C8 C13 C12 1.1(9) . . . . ?
C7 C8 C13 C12 -179.3(6) . . . . ?
C11 C12 C13 C8 -1.4(11) . . . . ?
C1 N1 C14 C15 -105.5(6) . . . . ?
C3 N1 C14 C15 59.2(7) . . . . ?
N1 C14 C15 C20 95.3(6) . . . . ?
N1 C14 C15 C16 -80.4(7) . . . . ?
C20 C15 C16 C17 -0.7(9) . . . . ?
C14 C15 C16 C17 175.1(6) . . . . ?
C15 C16 C17 C18 1.2(12) . . . . ?
C16 C17 C18 C19 0.5(15) . . . . ?
C17 C18 C19 C20 -2.8(15) . . . . ?
C16 C15 C20 C19 -1.6(9) . . . . ?
C14 C15 C20 C19 -177.3(6) . . . . ?
C18 C19 C20 C15 3.3(12) . . . . ?
N1 C3 C21 C26 -138.4(5) . . . . ?
C2 C3 C21 C26 119.5(5) . . . . ?
N1 C3 C21 C22 44.0(7) . . . . ?
C2 C3 C21 C22 -58.1(7) . . . . ?
C26 C21 C22 C23 0.2(9) . . . . ?
C3 C21 C22 C23 177.9(5) . . . . ?
C21 C22 C23 C24 -1.2(10) . . . . ?
C22 C23 C24 C25 1.9(10) . . . . ?
C22 C23 C24 Cl1 -178.9(4) . . . . ?
C23 C24 C25 C26 -1.7(9) . . . . ?
Cl1 C24 C25 C26 179.1(4) . . . . ?
C24 C25 C26 C21 0.7(8) . . . . ?
C22 C21 C26 C25 0.0(8) . . . . ?
C3 C21 C26 C25 -177.7(5) . . . . ?

loop_
_cod_related_entry_id
_cod_related_entry_database
_cod_related_entry_code
1 ChemSpider 9081714
